data_2205542
loop_
_publ_author_name
'Ali, Hapipah M.'
'Abdul Halim, Siti Nadiah'
'Basirun, Wan Jefri'
'Ng, Seik Weng'

_publ_section_title
;
 <i>N</i>-(4-Methoxybenzoyl)-<i>N</i>'-(4-methoxyphenyl)thiourea
;
_journal_issue 4
_journal_name_full 'Acta Crystallographica Section E'
_journal_page_first o1093
_journal_page_last o1094
_journal_paper_doi 10.1107/S160053680500663X
_journal_volume 61
_journal_year 2005
_chemical_formula_iupac 'C16 H16 N2 O3 S'
_chemical_formula_moiety 'C16 H16 N2 O3 S'
_chemical_formula_sum 'C16 H16 N2 O3 S'
_chemical_formula_weight 316.37
_chemical_name_systematic
;
N-(4-Methoxybenzoyl)-N'-(4-methoxyphenyl)thiourea
;
_space_group_IT_number 14
_symmetry_cell_setting monoclinic
_symmetry_space_group_name_Hall '-P 2ybc'
_symmetry_space_group_name_H-M 'P 1 21/c 1'
_atom_sites_solution_hydrogens geom
_atom_sites_solution_primary direct
_atom_sites_solution_secondary difmap
_audit_creation_method SHELXL-97
_cell_angle_alpha 90.00
_cell_angle_beta 93.3190(10)
_cell_angle_gamma 90.00
_cell_formula_units_Z 4
_cell_length_a 11.4198(7)
_cell_length_b 11.0121(7)
_cell_length_c 12.2262(8)
_cell_measurement_reflns_used 3590
_cell_measurement_temperature 295(2)
_cell_measurement_theta_max 26.8
_cell_measurement_theta_min 2.5
_cell_volume 1534.94(17)
_computing_cell_refinement 'SAINT (Bruker, 2001)'
_computing_data_collection 'SMART (Bruker, 2001)'
_computing_data_reduction SAINT
_computing_molecular_graphics 'ORTEPII (Johnson, 1976)'
_computing_publication_material SHELXL97
_computing_structure_refinement 'SHELXL97 (Sheldrick, 1997)'
_computing_structure_solution 'SHELXS97 (Sheldrick, 1997)'
_diffrn_ambient_temperature 295(2)
_diffrn_measured_fraction_theta_full 0.99
_diffrn_measured_fraction_theta_max 0.99
_diffrn_measurement_device_type 'Bruker SMART area-detector'
_diffrn_measurement_method '\f and \w'
_diffrn_radiation_monochromator graphite
_diffrn_radiation_source 'medium-focus sealed tube'
_diffrn_radiation_type MoK\a
_diffrn_radiation_wavelength 0.71073
_diffrn_reflns_av_R_equivalents 0.019
_diffrn_reflns_av_sigmaI/netI 0.023
_diffrn_reflns_limit_h_max 14
_diffrn_reflns_limit_h_min -14
_diffrn_reflns_limit_k_max 13
_diffrn_reflns_limit_k_min -14
_diffrn_reflns_limit_l_max 7
_diffrn_reflns_limit_l_min -15
_diffrn_reflns_number 9010
_diffrn_reflns_theta_full 27.1
_diffrn_reflns_theta_max 27.1
_diffrn_reflns_theta_min 1.8
_diffrn_standards_decay_% 0
_diffrn_standards_interval_count 0
_diffrn_standards_interval_time 0
_diffrn_standards_number 0
_exptl_absorpt_coefficient_mu 0.225
_exptl_absorpt_correction_type none
_exptl_crystal_colour Colorless
_exptl_crystal_density_diffrn 1.369
_exptl_crystal_density_method 'not measured'
_exptl_crystal_description Block
_exptl_crystal_F_000 664
_exptl_crystal_size_max 0.44
_exptl_crystal_size_mid 0.40
_exptl_crystal_size_min 0.24
_refine_diff_density_max 0.23
_refine_diff_density_min -0.19
_refine_ls_extinction_method none
_refine_ls_goodness_of_fit_ref 1.03
_refine_ls_hydrogen_treatment mixed
_refine_ls_matrix_type full
_refine_ls_number_parameters 209
_refine_ls_number_reflns 3338
_refine_ls_number_restraints 2
_refine_ls_restrained_S_all 1.03
_refine_ls_R_factor_all 0.064
_refine_ls_R_factor_gt 0.042
_refine_ls_shift/su_max 0.001
_refine_ls_shift/su_mean 0.000
_refine_ls_structure_factor_coef Fsqd
_refine_ls_weighting_details 'calc w = 1/[\s^2^(Fo^2^)+(0.0728P)^2^+0.3087P] where P = (Fo^2^+2Fc^2^)/3'
_refine_ls_weighting_scheme calc
_refine_ls_wR_factor_gt 0.116
_refine_ls_wR_factor_ref 0.132
_reflns_number_gt 2369
_reflns_number_total 3338
_reflns_threshold_expression I>2\s(I)
_cod_data_source_file lh6377.cif
_cod_data_source_block I
_cod_depositor_comments
;
The following automatic conversions were performed:
'_symmetry_cell_setting' value 'Monoclinic' changed to 'monoclinic'
according to '/home/saulius/struct/CIF-dictionaries/cif_core.dic'
dictionary named 'cif_core.dic' version 2.4.1 from 2010-06-29.

Automatic conversion script
Id: cif_fix_enum 1527 2010-12-29 10:47:43Z saulius 

The following automatic conversions were performed:

'_symmetry_cell_setting' value 'Monoclinic' changed to 'monoclinic'
according to /home/saulius/struct/CIF-dictionaries/cif_core.dic
dictionary named 'cif_core.dic' version 2.4.1 from 2010-06-29.

Automatic conversion script
Id: cif_fix_values 1715 2011-07-08 13:25:40Z adriana 
;
_cod_original_sg_symbol_H-M 'P 21/c'
_cod_database_code 2205542
_cod_database_fobs_code 2205542

loop_
_symmetry_equiv_pos_as_xyz
'x, y, z'
'-x, y+1/2, -z+1/2'
'-x, -y, -z'
'x, -y-1/2, z-1/2'

loop_
_atom_site_label
_atom_site_fract_x
_atom_site_fract_y
_atom_site_fract_z
_atom_site_U_iso_or_equiv
_atom_site_adp_type
_atom_site_calc_flag
_atom_site_refinement_flags
_atom_site_occupancy
_atom_site_type_symbol
S1 0.65003(5) 0.56860(5) 0.43628(5) 0.0614(2) Uani d . 1 S
N1 0.63880(10) 0.80770(10) 0.45770(10) 0.0464(4) Uani d D 1 N
N2 0.51080(10) 0.69620(10) 0.55650(10) 0.0432(4) Uani d D 1 N
O1 0.98380(10) 0.9425(2) 0.17940(10) 0.0700(5) Uani d . 1 O
O2 0.49090(10) 0.89750(10) 0.59310(10) 0.0569(4) Uani d . 1 O
O3 0.1999(2) 0.68790(10) 0.97400(10) 0.0686(5) Uani d . 1 O
C1 0.7323(2) 0.8331(2) 0.3887(2) 0.0413(4) Uani d . 1 C
C2 0.7308(2) 0.7934(2) 0.2809(2) 0.0510(5) Uani d . 1 C
C3 0.8174(2) 0.8304(2) 0.2148(2) 0.0537(5) Uani d . 1 C
C4 0.9057(2) 0.9065(2) 0.2542(2) 0.0491(5) Uani d . 1 C
C5 0.9088(2) 0.9442(2) 0.3612(2) 0.0567(5) Uani d . 1 C
C6 0.8208(2) 0.9069(2) 0.4280(2) 0.0523(5) Uani d . 1 C
C7 1.0673(2) 1.0323(3) 0.2130(3) 0.0847(8) Uani d . 1 C
C8 0.5989(2) 0.6983(2) 0.4826(2) 0.0414(4) Uani d . 1 C
C9 0.4681(2) 0.7923(2) 0.6154(2) 0.0419(4) Uani d . 1 C
C10 0.3960(2) 0.7609(2) 0.7076(2) 0.0403(4) Uani d . 1 C
C11 0.4006(2) 0.6493(2) 0.7611(2) 0.0443(4) Uani d . 1 C
C12 0.3347(2) 0.6288(2) 0.8487(2) 0.0500(5) Uani d . 1 C
C13 0.2616(2) 0.7186(2) 0.8862(2) 0.0466(4) Uani d . 1 C
C14 0.2568(2) 0.8303(2) 0.8351(2) 0.0522(5) Uani d . 1 C
C15 0.3240(2) 0.8505(2) 0.7471(2) 0.0503(5) Uani d . 1 C
C16 0.1289(3) 0.7778(2) 1.0208(2) 0.0767(8) Uani d . 1 C
H1n 0.603(2) 0.867(2) 0.488(2) 0.067(7) Uiso d D 1 H
H2n 0.482(2) 0.6260(10) 0.568(2) 0.044(5) Uiso d D 1 H
H2 0.6715 0.7419 0.2535 0.061 Uiso calc R 1 H
H3 0.8163 0.8037 0.1426 0.064 Uiso calc R 1 H
H5 0.9691 0.9941 0.3890 0.068 Uiso calc R 1 H
H6 0.8225 0.9327 0.5005 0.063 Uiso calc R 1 H
H7a 1.1122 1.0545 0.1520 0.127 Uiso calc R 1 H
H7b 1.1189 1.0007 0.2709 0.127 Uiso calc R 1 H
H7c 1.0274 1.1026 0.2387 0.127 Uiso calc R 1 H
H11 0.4491 0.5883 0.7369 0.053 Uiso calc R 1 H
H12 0.3387 0.5538 0.8838 0.060 Uiso calc R 1 H
H14 0.2087 0.8913 0.8599 0.063 Uiso calc R 1 H
H15 0.3212 0.9262 0.7132 0.060 Uiso calc R 1 H
H16a 0.0942 0.7449 1.0841 0.115 Uiso calc R 1 H
H16b 0.0681 0.8025 0.9680 0.115 Uiso calc R 1 H
H16c 0.1764 0.8468 1.0420 0.115 Uiso calc R 1 H

loop_
_atom_site_aniso_label
_atom_site_aniso_U_11
_atom_site_aniso_U_22
_atom_site_aniso_U_33
_atom_site_aniso_U_12
_atom_site_aniso_U_13
_atom_site_aniso_U_23
S1 0.0639(4) 0.0392(3) 0.0847(4) -0.0026(2) 0.0353(3) -0.0050(2)
N1 0.0470(10) 0.0380(10) 0.0570(10) -0.0030(10) 0.0190(10) -0.0020(10)
N2 0.0460(10) 0.0350(10) 0.0500(10) -0.0060(10) 0.0160(10) -0.0010(10)
O1 0.0610(10) 0.0730(10) 0.0800(10) -0.0100(10) 0.0400(10) -0.0020(10)
O2 0.0720(10) 0.0370(10) 0.0650(10) -0.0080(10) 0.0290(10) -0.0020(10)
O3 0.0870(10) 0.0570(10) 0.0660(10) 0.0160(10) 0.0430(10) 0.0140(10)
C1 0.0400(10) 0.0370(10) 0.0480(10) -0.0010(10) 0.0120(10) 0.0030(10)
C2 0.0470(10) 0.0550(10) 0.0510(10) -0.0090(10) 0.0050(10) -0.0020(10)
C3 0.0550(10) 0.0610(10) 0.0470(10) -0.0020(10) 0.0130(10) -0.0030(10)
C4 0.0420(10) 0.0470(10) 0.0610(10) 0.0050(10) 0.0200(10) 0.0050(10)
C5 0.0480(10) 0.0590(10) 0.0650(10) -0.010(10) 0.0140(10) -0.0070(10)
C6 0.0540(10) 0.0530(10) 0.0510(10) -0.0100(10) 0.0140(10) -0.0070(10)
C7 0.0570(10) 0.090(2) 0.110(2) -0.0190(10) 0.0360(10) 0.009(2)
C8 0.0390(10) 0.0400(10) 0.0460(10) -0.0030(10) 0.0090(10) 0.0010(10)
C9 0.0420(10) 0.0380(10) 0.0460(10) -0.0030(10) 0.0080(10) -0.0010(10)
C10 0.0420(10) 0.0360(10) 0.0440(10) -0.0020(10) 0.0080(10) 0.0000(10)
C11 0.0490(10) 0.0350(10) 0.0490(10) 0.0050(10) 0.0120(10) 0.0000(10)
C12 0.0620(10) 0.0380(10) 0.0520(10) 0.0080(10) 0.0170(10) 0.0100(10)
C13 0.0530(10) 0.0450(10) 0.0440(10) 0.0020(10) 0.0140(10) 0.0020(10)
C14 0.0590(10) 0.0410(10) 0.0590(10) 0.0120(10) 0.0210(10) 0.0040(10)
C15 0.0580(10) 0.0350(10) 0.0590(10) 0.0070(10) 0.0190(10) 0.0080(10)
C16 0.090(2) 0.069(2) 0.076(2) 0.0160(10) 0.0460(10) 0.0050(10)

loop_
_atom_type_symbol
_atom_type_description
_atom_type_scat_dispersion_real
_atom_type_scat_dispersion_imag
_atom_type_scat_source
C C 0.0033 0.0016 'International Tables Vol C Tables 4.2.6.8 and 6.1.1.4'
H H 0.0000 0.0000 'International Tables Vol C Tables 4.2.6.8 and 6.1.1.4'
N N 0.0061 0.0033 'International Tables Vol C Tables 4.2.6.8 and 6.1.1.4'
O O 0.0106 0.0060 'International Tables Vol C Tables 4.2.6.8 and 6.1.1.4'
S S 0.1246 0.1234 'International Tables Vol C Tables 4.2.6.8 and 6.1.1.4'

loop_
_geom_angle_atom_site_label_1
_geom_angle_atom_site_label_2
_geom_angle_atom_site_label_3
_geom_angle
_geom_angle_publ_flag
C1 N1 C8 126.3(2) yes
C8 N2 C8 128.0(2) yes
C4 O1 C7 117.4(2) no
C13 O3 C16 118.6(2) no
C6 C1 C2 119.4(2) no
C6 C1 N1 118.3(2) no
C2 C1 N1 122.1(2) no
C3 C2 C1 119.7(2) no
C2 C3 C4 120.8(2) no
C5 C4 O1 124.5(2) no
C5 C4 C3 119.7(2) no
O1 C4 C3 115.7(2) no
C4 C5 C6 119.4(2) no
C1 C6 C5 121.0(2) no
N1 C8 N2 115.7(2) yes
N1 C8 S1 124.80(10) yes
N2 C8 S1 119.40(10) yes
O2 C9 N2 121.5(2) no
O2 C9 C10 121.9(2) no
N2 C9 C10 116.6(2) no
C15 C10 C11 118.1(2) no
C15 C10 C9 117.8(2) no
C11 C10 C9 123.9(2) no
C12 C11 C10 120.5(2) no
C11 C12 C13 120.7(2) no
O3 C13 C14 124.8(2) no
O3 C13 C12 115.6(2) no
C14 C13 C12 119.6(2) no
C15 C14 C13 119.3(2) no
C14 C15 C10 121.7(2) no
C14 C15 H15 119.2 no
C8 N1 H1n 114(2) no
C1 N1 H1n 119(2) no
C9 N2 H2n 117.0(10) no
C8 N2 H2n 115.0(10) no
C3 C2 H2 120.2 no
C1 C2 H2 120.2 no
C2 C3 H3 119.6 no
C4 C3 H3 119.6 no
C4 C5 H5 120.3 no
C6 C5 H5 120.3 no
C1 C6 H6 119.5 no
C5 C6 H6 119.5 no
O1 C7 H7a 109.5 no
O1 C7 H7b 109.5 no
H7a C7 H7b 109.5 no
O1 C7 H7c 109.5 no
H7a C7 H7c 109.5 no
H7b C7 H7c 109.5 no
C12 C11 H11 119.7 no
C10 C11 H11 119.7 no
C11 C12 H12 119.6 no
C13 C12 H12 119.6 no
C15 C14 H14 120.3 no
C13 C14 H14 120.3 no
C10 C15 H15 119.2 no
O3 C16 H16a 109.5 no
O3 C16 H16b 109.5 no
H16a C16 H16b 109.5 no
O3 C16 H16c 109.5 no
H16a C16 H16c 109.5 no
H16b C16 H16c 109.5 no

loop_
_geom_bond_atom_site_label_1
_geom_bond_atom_site_label_2
_geom_bond_distance
_geom_bond_publ_flag
S1 C8 1.655(2) yes
N1 C1 1.426(2) yes
N1 C8 1.330(2) yes
N2 C8 1.390(2) yes
N2 C9 1.385(2) yes
O1 C4 1.372(2) no
O1 C7 1.419(3) no
O2 C9 1.222(2) no
O3 C13 1.360(2) no
O3 C16 1.421(3) no
C1 C6 1.363(3) no
C1 C2 1.388(3) no
C2 C3 1.374(3) no
C3 C4 1.377(3) no
C4 C5 1.371(3) no
C5 C6 1.392(3) no
C9 C10 1.475(2) no
C10 C15 1.388(2) no
C10 C11 1.391(3) no
C11 C12 1.364(3) no
C12 C13 1.389(3) no
C13 C14 1.379(3) no
C14 C15 1.376(3) no
N1 H1n 0.860(10) no
N2 H2n 0.860(10) no
C2 H2 0.93 no
C3 H3 0.93 no
C5 H5 0.93 no
C6 H6 0.93 no
C7 H7a 0.96 no
C7 H7b 0.96 no
C7 H7c 0.96 no
C11 H11 0.93 no
C12 H12 0.93 no
C14 H14 0.93 no
C15 H15 0.93 no
C16 H16a 0.96 no
C16 H16b 0.96 no
C16 H16c 0.96 no

loop_
_geom_hbond_atom_site_label_D
_geom_hbond_atom_site_label_H
_geom_hbond_atom_site_label_A
_geom_hbond_site_symmetry_A
_geom_hbond_distance_DH
_geom_hbond_distance_HA
_geom_hbond_distance_DA
_geom_hbond_angle_DHA
_geom_hbond_publ_flag
N1 H1n O2 . 0.860(10) 1.90(2) 2.626(2) 141(2) no
N2 H2n S1 3_666 0.860(10) 2.620(10) 3.450(2) 165(2) no

loop_
_geom_torsion_atom_site_label_1
_geom_torsion_atom_site_label_2
_geom_torsion_atom_site_label_3
_geom_torsion_atom_site_label_4
_geom_torsion
_geom_torsion_publ_flag
C8 N1 C1 C6 -127.9(2) no
C8 N1 C1 C2 57.4(3) no
C6 C1 C2 C3 -1.1(3) no
N1 C1 C2 C3 173.6(2) no
C1 C2 C3 C4 0.0(3) no
C7 O1 C4 C5 -5.5(3) no
C7 O1 C4 C3 172.5(2) no
C2 C3 C4 C5 1.3(3) no
C2 C3 C4 O1 -176.8(2) no
O1 C4 C5 C6 176.4(2) no
C3 C4 C5 C6 -1.4(3) no
C2 C1 C6 C5 0.9(3) no
N1 C1 C6 C5 -174.0(2) no
C4 C5 C6 C1 0.4(3) no
C1 N1 C8 N2 176.7(2) no
C1 N1 C8 S1 -0.8(3) no
C9 N2 C8 N1 -7.1(3) no
C9 N2 C8 S1 170.5(2) no
C8 N2 C9 O2 13.4(3) no
C8 N2 C9 C10 -165.3(2) no
O2 C9 C10 C15 20.1(3) no
N2 C9 C10 C15 -161.2(2) no
O2 C9 C10 C11 -156.1(2) no
N2 C9 C10 C11 22.5(3) no
C15 C10 C11 C12 1.1(3) no
C9 C10 C11 C12 177.3(2) no
C10 C11 C12 C13 0.0(3) no
C16 O3 C13 C14 -3.0(3) no
C16 O3 C13 C12 176.2(2) no
C11 C12 C13 O3 180.0(2) no
C11 C12 C13 C14 -0.8(3) no
O3 C13 C14 C15 179.7(2) no
C12 C13 C14 C15 0.5(3) no
C13 C14 C15 C10 0.6(3) no
C11 C10 C15 C14 -1.4(3) no
C9 C10 C15 C14 -177.8(2) no

loop_
_cod_related_entry_id
_cod_related_entry_database
_cod_related_entry_code
1 ChemSpider 759923
